data_4309821
loop_
_publ_author_name
'Lei Hou'
'Dan Li'
'Wen-Juan Shi'
'Ye-Gao Yin'
'Seik Weng Ng'

_publ_section_title
;
Ligand-Controlled Mixed-Valence Copper Rectangular Grid-Type Coordination
Polymers Based on Pyridylterpyridine
;
_journal_name_full 'Inorganic Chemistry'
_journal_page_first 7825
_journal_page_last 7832
_journal_paper_doi 10.1021/ic050558d
_journal_volume 44
_journal_year 2005
_chemical_formula_sum 'C20 H14 Br3 Cu2 N4'
_chemical_formula_weight 677.16
_chemical_name_systematic
; 
 ? 
;
_space_group_IT_number 2
_symmetry_cell_setting triclinic
_symmetry_space_group_name_Hall '-P 1'
_symmetry_space_group_name_H-M 'P -1'
_atom_sites_solution_hydrogens geom
_atom_sites_solution_primary direct
_atom_sites_solution_secondary difmap
_audit_creation_method SHELXL-97
_cell_angle_alpha 73.87(3)
_cell_angle_beta 76.38(3)
_cell_angle_gamma 84.53(3)
_cell_formula_units_Z 2
_cell_length_a 8.8681(18)
_cell_length_b 9.2275(18)
_cell_length_c 13.892(3)
_cell_measurement_temperature 293(2)
_cell_volume 1060.8(4)
_computing_structure_refinement 'SHELXL-97 (Sheldrick, 1997)'
_computing_structure_solution 'SHELXS-97 (Sheldrick, 1990)'
_diffrn_ambient_temperature 293(2)
_diffrn_measured_fraction_theta_full 0.949
_diffrn_measured_fraction_theta_max 0.949
_diffrn_radiation_monochromator graphite
_diffrn_radiation_source 'fine-focus sealed tube'
_diffrn_radiation_type MoK\a
_diffrn_radiation_wavelength 0.71073
_diffrn_reflns_av_R_equivalents 0.0229
_diffrn_reflns_av_sigmaI/netI 0.0494
_diffrn_reflns_limit_h_max 11
_diffrn_reflns_limit_h_min -10
_diffrn_reflns_limit_k_max 11
_diffrn_reflns_limit_k_min -11
_diffrn_reflns_limit_l_max 17
_diffrn_reflns_limit_l_min -17
_diffrn_reflns_number 7502
_diffrn_reflns_theta_full 27.00
_diffrn_reflns_theta_max 27.00
_diffrn_reflns_theta_min 1.56
_exptl_absorpt_coefficient_mu 7.669
_exptl_absorpt_correction_T_max 0.4859
_exptl_absorpt_correction_T_min 0.3390
_exptl_absorpt_correction_type multi-scan
_exptl_absorpt_process_details SADABS
_exptl_crystal_colour black
_exptl_crystal_density_diffrn 2.120
_exptl_crystal_density_method 'not measured'
_exptl_crystal_description block
_exptl_crystal_F_000 650
_exptl_crystal_size_max 0.18
_exptl_crystal_size_mid 0.17
_exptl_crystal_size_min 0.11
_refine_diff_density_max 2.153
_refine_diff_density_min -1.005
_refine_diff_density_rms 0.182
_refine_ls_extinction_method none
_refine_ls_goodness_of_fit_ref 1.070
_refine_ls_hydrogen_treatment mixed
_refine_ls_matrix_type full
_refine_ls_number_parameters 262
_refine_ls_number_reflns 4398
_refine_ls_number_restraints 0
_refine_ls_restrained_S_all 1.070
_refine_ls_R_factor_all 0.0746
_refine_ls_R_factor_gt 0.0593
_refine_ls_shift/su_max 0.000
_refine_ls_shift/su_mean 0.000
_refine_ls_structure_factor_coef Fsqd
_refine_ls_weighting_details 'calc w=1/[\s^2^(Fo^2^)+(0.1007P)^2^+4.2309P] where P=(Fo^2^+2Fc^2^)/3'
_refine_ls_weighting_scheme calc
_refine_ls_wR_factor_gt 0.1757
_refine_ls_wR_factor_ref 0.1882
_reflns_number_gt 3433
_reflns_number_total 4398
_reflns_threshold_expression >2sigma(I)
_cod_data_source_file ic050558dsi20050702_025522.cif
_cod_data_source_block complex3
_cod_depositor_comments
;
The following automatic conversions were performed:
'_exptl_absorpt_correction_type' value 'Multi-scan' changed to
'multi-scan' according to
'/home/saulius/struct/CIF-dictionaries/cif_core.dic' dictionary named
'cif_core.dic' version 2.4.1 from 2010-06-29.

Automatic conversion script
Id: cif_fix_enum 1527 2010-12-29 10:47:43Z saulius 
;
_cod_database_code 4309821

loop_
_symmetry_equiv_pos_as_xyz
'x, y, z'
'-x, -y, -z'

loop_
_atom_site_label
_atom_site_type_symbol
_atom_site_fract_x
_atom_site_fract_y
_atom_site_fract_z
_atom_site_U_iso_or_equiv
_atom_site_adp_type
_atom_site_occupancy
_atom_site_symmetry_multiplicity
_atom_site_calc_flag
_atom_site_refinement_flags
_atom_site_disorder_assembly
_atom_site_disorder_group
Br3 Br 0.27485(9) 1.10985(9) 0.03956(7) 0.0441(2) Uani 1 1 d . . .
Br2 Br 0.43199(10) 0.75899(10) 0.24906(6) 0.0461(2) Uani 1 1 d . . .
Cu2 Cu 0.17352(12) 0.61636(11) 0.37118(8) 0.0434(3) Uani 1 1 d . . .
Br1 Br 0.21293(13) 0.63840(12) 0.52917(7) 0.0602(3) Uani 1 1 d . . .
Cu1 Cu 0.44959(15) 0.85687(15) 0.06118(10) 0.0604(4) Uani 1 1 d . . .
N2 N 0.0726(7) 0.5556(7) 0.2790(5) 0.0382(14) Uani 1 1 d . . .
N3 N 0.2730(8) 0.4047(7) 0.3770(5) 0.0451(16) Uani 1 1 d . . .
C10 C 0.1113(9) 0.4215(8) 0.2605(6) 0.0383(16) Uani 1 1 d . . .
C5 C -0.0731(9) 0.7807(8) 0.2804(6) 0.0382(16) Uani 1 1 d . . .
C11 C 0.2298(9) 0.3358(9) 0.3134(6) 0.0409(17) Uani 1 1 d . . .
C9 C 0.0303(9) 0.3679(9) 0.2021(6) 0.0405(17) Uani 1 1 d . . .
H9 H 0.0596 0.2762 0.1864 0.049 Uiso 1 1 calc R . .
C7 C -0.1359(10) 0.5938(9) 0.1924(6) 0.0424(18) Uani 1 1 d . . .
H7 H -0.2207 0.6515 0.1726 0.051 Uiso 1 1 calc R . .
N1 N 0.0113(8) 0.7904(8) 0.3459(5) 0.0443(15) Uani 1 1 d . . .
C15 C 0.3767(11) 0.3374(11) 0.4288(8) 0.055(2) Uani 1 1 d . . .
H15 H 0.4076 0.3861 0.4709 0.066 Uiso 1 1 calc R . .
C14 C 0.4428(13) 0.1964(11) 0.4237(8) 0.064(3) Uani 1 1 d . . .
H14 H 0.5169 0.1516 0.4612 0.077 Uiso 1 1 calc R . .
C8 C -0.0925(9) 0.4529(8) 0.1685(6) 0.0379(16) Uani 1 1 d . . .
C4 C -0.1770(11) 0.8944(9) 0.2475(7) 0.050(2) Uani 1 1 d . . .
H4 H -0.2328 0.8873 0.2002 0.060 Uiso 1 1 calc R . .
C6 C -0.0463(9) 0.6403(8) 0.2463(6) 0.0396(17) Uani 1 1 d . . .
C12 C 0.2901(10) 0.1963(9) 0.3038(6) 0.0465(19) Uani 1 1 d . . .
H12 H 0.2607 0.1508 0.2594 0.056 Uiso 1 1 calc R . .
C1 C -0.0071(13) 0.9092(10) 0.3840(8) 0.062(3) Uani 1 1 d . . .
H1 H 0.0514 0.9143 0.4304 0.074 Uiso 1 1 calc R . .
C16 C -0.1821(10) 0.3946(8) 0.1104(6) 0.0404(17) Uani 1 1 d . . .
C13 C 0.3963(12) 0.1257(10) 0.3625(8) 0.058(2) Uani 1 1 d . . .
H13 H 0.4358 0.0294 0.3599 0.069 Uiso 1 1 calc R . .
C2 C -0.1133(13) 1.0278(10) 0.3557(8) 0.065(3) Uani 1 1 d . . .
H2 H -0.1260 1.1098 0.3837 0.078 Uiso 1 1 calc R . .
C3 C -0.1965(13) 1.0212(10) 0.2873(8) 0.060(2) Uani 1 1 d . . .
H3 H -0.2658 1.0994 0.2667 0.072 Uiso 1 1 calc R . .
C17 C -0.3413(10) 0.4178(9) 0.1200(7) 0.0466(19) Uani 1 1 d . . .
H17 H -0.3962 0.4799 0.1596 0.056 Uiso 1 1 calc R . .
C19 C -0.1897(11) 0.2443(11) -0.0038(7) 0.053(2) Uani 1 1 d . . .
H19 H -0.1362 0.1882 -0.0481 0.064 Uiso 1 1 calc R . .
C20 C -0.1048(10) 0.3072(10) 0.0459(6) 0.048(2) Uani 1 1 d . . .
H20 H 0.0022 0.2910 0.0361 0.058 Uiso 1 1 calc R . .
C18 C -0.4177(11) 0.3472(10) 0.0699(7) 0.052(2) Uani 1 1 d . . .
H18 H -0.5249 0.3607 0.0790 0.063 Uiso 1 1 calc R . .
N4 N -0.3439(9) 0.2601(8) 0.0085(5) 0.0480(17) Uani 1 1 d . . .

loop_
_atom_site_aniso_label
_atom_site_aniso_U_11
_atom_site_aniso_U_22
_atom_site_aniso_U_33
_atom_site_aniso_U_23
_atom_site_aniso_U_13
_atom_site_aniso_U_12
Br3 0.0362(4) 0.0453(4) 0.0573(5) -0.0255(4) -0.0144(3) 0.0132(3)
Br2 0.0398(5) 0.0544(5) 0.0436(4) -0.0123(4) -0.0067(3) -0.0074(4)
Cu2 0.0496(6) 0.0397(5) 0.0534(6) -0.0233(4) -0.0249(5) 0.0057(4)
Br1 0.0736(7) 0.0671(6) 0.0516(5) -0.0290(4) -0.0235(5) 0.0047(5)
Cu1 0.0549(7) 0.0745(8) 0.0670(8) -0.0346(6) -0.0235(6) -0.0019(6)
N2 0.037(3) 0.035(3) 0.051(4) -0.018(3) -0.018(3) 0.003(3)
N3 0.046(4) 0.041(4) 0.058(4) -0.020(3) -0.026(3) 0.007(3)
C10 0.040(4) 0.038(4) 0.044(4) -0.015(3) -0.016(3) 0.000(3)
C5 0.034(4) 0.033(4) 0.052(4) -0.019(3) -0.008(3) 0.000(3)
C11 0.043(4) 0.036(4) 0.051(4) -0.017(3) -0.021(4) 0.006(3)
C9 0.046(5) 0.038(4) 0.045(4) -0.017(3) -0.017(3) -0.002(3)
C7 0.041(4) 0.042(4) 0.054(5) -0.023(4) -0.020(4) 0.009(3)
N1 0.046(4) 0.041(3) 0.053(4) -0.021(3) -0.017(3) 0.008(3)
C15 0.056(6) 0.057(5) 0.069(6) -0.030(5) -0.035(5) 0.009(4)
C14 0.073(7) 0.051(5) 0.084(7) -0.022(5) -0.052(6) 0.020(5)
C8 0.037(4) 0.038(4) 0.046(4) -0.015(3) -0.017(3) -0.001(3)
C4 0.051(5) 0.042(4) 0.061(5) -0.019(4) -0.017(4) 0.007(4)
C6 0.037(4) 0.034(4) 0.050(4) -0.013(3) -0.014(3) 0.003(3)
C12 0.051(5) 0.044(4) 0.056(5) -0.023(4) -0.022(4) 0.005(4)
C1 0.088(8) 0.043(5) 0.065(6) -0.023(4) -0.028(5) 0.007(5)
C16 0.047(5) 0.034(4) 0.045(4) -0.013(3) -0.018(4) 0.000(3)
C13 0.056(6) 0.044(5) 0.081(7) -0.023(5) -0.030(5) 0.010(4)
C2 0.082(7) 0.041(5) 0.078(7) -0.036(5) -0.012(6) 0.011(5)
C3 0.068(6) 0.041(5) 0.070(6) -0.014(4) -0.016(5) 0.005(4)
C17 0.049(5) 0.043(4) 0.059(5) -0.024(4) -0.024(4) 0.005(4)
C19 0.052(5) 0.062(5) 0.057(5) -0.031(4) -0.013(4) -0.002(4)
C20 0.043(5) 0.061(5) 0.050(5) -0.027(4) -0.012(4) 0.000(4)
C18 0.049(5) 0.055(5) 0.065(5) -0.023(4) -0.027(4) 0.001(4)
N4 0.047(4) 0.058(4) 0.054(4) -0.034(3) -0.018(3) -0.003(3)

loop_
_atom_type_symbol
_atom_type_description
_atom_type_scat_dispersion_real
_atom_type_scat_dispersion_imag
_atom_type_scat_source
C C 0.0033 0.0016 'International Tables Vol C Tables 4.2.6.8 and 6.1.1.4'
H H 0.0000 0.0000 'International Tables Vol C Tables 4.2.6.8 and 6.1.1.4'
N N 0.0061 0.0033 'International Tables Vol C Tables 4.2.6.8 and 6.1.1.4'
Cu Cu 0.3201 1.2651 'International Tables Vol C Tables 4.2.6.8 and 6.1.1.4'
Br Br -0.2901 2.4595 'International Tables Vol C Tables 4.2.6.8 and 6.1.1.4'

loop_
_geom_angle_atom_site_label_1
_geom_angle_atom_site_label_2
_geom_angle_atom_site_label_3
_geom_angle
_geom_angle_site_symmetry_1
_geom_angle_site_symmetry_3
_geom_angle_publ_flag
Cu1 Br3 Cu1 65.76(6) 2_675 . ?
Cu1 Br2 Cu2 119.67(5) . . yes
N2 Cu2 N3 79.6(3) . . yes
N2 Cu2 N1 79.0(3) . . yes
N3 Cu2 N1 157.2(3) . . yes
N2 Cu2 Br1 157.5(2) . . ?
N3 Cu2 Br1 98.08(19) . . ?
N1 Cu2 Br1 98.64(19) . . ?
N2 Cu2 Br2 105.2(2) . . ?
N3 Cu2 Br2 93.7(2) . . ?
N1 Cu2 Br2 99.4(2) . . ?
Br1 Cu2 Br2 97.28(5) . . yes
N4 Cu1 Br2 118.0(2) 2_565 . yes
N4 Cu1 Br3 106.5(2) 2_565 2_675 ?
Br2 Cu1 Br3 112.58(6) . 2_675 ?
N4 Cu1 Br3 100.0(2) 2_565 . ?
Br2 Cu1 Br3 105.12(6) . . ?
Br3 Cu1 Br3 114.24(6) 2_675 . ?
N4 Cu1 Cu1 114.7(2) 2_565 2_675 ?
Br2 Cu1 Cu1 126.16(7) . 2_675 ?
Br3 Cu1 Cu1 59.65(6) 2_675 2_675 ?
Br3 Cu1 Cu1 54.60(5) . 2_675 ?
C10 N2 C6 121.6(6) . . ?
C10 N2 Cu2 118.4(5) . . ?
C6 N2 Cu2 119.4(5) . . ?
C15 N3 C11 118.9(7) . . ?
C15 N3 Cu2 127.2(6) . . ?
C11 N3 Cu2 113.7(5) . . ?
N2 C10 C9 119.9(7) . . ?
N2 C10 C11 114.3(6) . . ?
C9 C10 C11 125.6(7) . . ?
N1 C5 C4 121.8(7) . . ?
N1 C5 C6 114.9(7) . . ?
C4 C5 C6 123.3(7) . . ?
N3 C11 C12 121.8(7) . . ?
N3 C11 C10 113.8(7) . . ?
C12 C11 C10 124.4(7) . . ?
C8 C9 C10 119.2(7) . . ?
C8 C9 H9 120.4 . . ?
C10 C9 H9 120.4 . . ?
C6 C7 C8 116.9(7) . . ?
C6 C7 H7 121.5 . . ?
C8 C7 H7 121.5 . . ?
C1 N1 C5 120.0(8) . . ?
C1 N1 Cu2 125.8(6) . . ?
C5 N1 Cu2 114.1(5) . . ?
N3 C15 C14 122.9(8) . . ?
N3 C15 H15 118.6 . . ?
C14 C15 H15 118.6 . . ?
C13 C14 C15 118.2(9) . . ?
C13 C14 H14 120.9 . . ?
C15 C14 H14 120.9 . . ?
C9 C8 C7 120.0(7) . . ?
C9 C8 C16 119.5(7) . . ?
C7 C8 C16 120.5(7) . . ?
C5 C4 C3 118.4(8) . . ?
C5 C4 H4 120.8 . . ?
C3 C4 H4 120.8 . . ?
N2 C6 C7 122.3(7) . . ?
N2 C6 C5 112.1(7) . . ?
C7 C6 C5 125.5(7) . . ?
C11 C12 C13 117.8(8) . . ?
C11 C12 H12 121.1 . . ?
C13 C12 H12 121.1 . . ?
N1 C1 C2 121.3(9) . . ?
N1 C1 H1 119.4 . . ?
C2 C1 H1 119.4 . . ?
C17 C16 C20 117.9(7) . . ?
C17 C16 C8 123.3(7) . . ?
C20 C16 C8 118.8(8) . . ?
C14 C13 C12 120.3(9) . . ?
C14 C13 H13 119.8 . . ?
C12 C13 H13 119.8 . . ?
C3 C2 C1 119.2(8) . . ?
C3 C2 H2 120.4 . . ?
C1 C2 H2 120.4 . . ?
C2 C3 C4 119.2(9) . . ?
C2 C3 H3 120.4 . . ?
C4 C3 H3 120.4 . . ?
C18 C17 C16 119.3(8) . . ?
C18 C17 H17 120.3 . . ?
C16 C17 H17 120.3 . . ?
N4 C19 C20 123.7(8) . . ?
N4 C19 H19 118.2 . . ?
C20 C19 H19 118.2 . . ?
C19 C20 C16 119.0(8) . . ?
C19 C20 H20 120.5 . . ?
C16 C20 H20 120.5 . . ?
N4 C18 C17 123.1(8) . . ?
N4 C18 H18 118.4 . . ?
C17 C18 H18 118.4 . . ?
C19 N4 C18 116.9(7) . . ?
C19 N4 Cu1 117.7(6) . 2_565 ?
C18 N4 Cu1 125.3(6) . 2_565 ?

loop_
_geom_bond_atom_site_label_1
_geom_bond_atom_site_label_2
_geom_bond_distance
_geom_bond_site_symmetry_2
_geom_bond_publ_flag
Br3 Cu1 2.5135(17) 2_675 yes
Br3 Cu1 2.6610(17) . yes
Br2 Cu1 2.4855(16) . yes
Br2 Cu2 2.7142(17) . yes
Cu2 N2 1.947(6) . yes
Cu2 N3 2.053(7) . yes
Cu2 N1 2.063(7) . yes
Cu2 Br1 2.3671(14) . yes
Cu1 N4 2.045(6) 2_565 yes
Cu1 Br3 2.5135(17) 2_675 ?
Cu1 Cu1 2.812(3) 2_675 ?
N2 C10 1.329(10) . ?
N2 C6 1.341(10) . ?
N3 C15 1.304(11) . ?
N3 C11 1.360(10) . ?
C10 C9 1.410(10) . ?
C10 C11 1.467(11) . ?
C5 N1 1.333(10) . ?
C5 C4 1.380(11) . ?
C5 C6 1.480(10) . ?
C11 C12 1.375(11) . ?
C9 C8 1.376(11) . ?
C9 H9 0.9300 . ?
C7 C6 1.378(11) . ?
C7 C8 1.426(11) . ?
C7 H7 0.9300 . ?
N1 C1 1.325(11) . ?
C15 C14 1.388(13) . ?
C15 H15 0.9300 . ?
C14 C13 1.358(13) . ?
C14 H14 0.9300 . ?
C8 C16 1.482(10) . ?
C4 C3 1.407(12) . ?
C4 H4 0.9300 . ?
C12 C13 1.388(12) . ?
C12 H12 0.9300 . ?
C1 C2 1.407(14) . ?
C1 H1 0.9300 . ?
C16 C17 1.388(12) . ?
C16 C20 1.389(11) . ?
C13 H13 0.9300 . ?
C2 C3 1.350(14) . ?
C2 H2 0.9300 . ?
C3 H3 0.9300 . ?
C17 C18 1.387(11) . ?
C17 H17 0.9300 . ?
C19 N4 1.336(12) . ?
C19 C20 1.389(11) . ?
C19 H19 0.9300 . ?
C20 H20 0.9300 . ?
C18 N4 1.349(11) . ?
C18 H18 0.9300 . ?
N4 Cu1 2.045(6) 2_565 ?

loop_
_geom_torsion_atom_site_label_1
_geom_torsion_atom_site_label_2
_geom_torsion_atom_site_label_3
_geom_torsion_atom_site_label_4
_geom_torsion
_geom_torsion_site_symmetry_1
_geom_torsion_site_symmetry_2
_geom_torsion_site_symmetry_3
_geom_torsion_site_symmetry_4
_geom_torsion_publ_flag
Cu1 Br2 Cu2 N2 19.2(2) . . . . ?
Cu1 Br2 Cu2 N3 99.50(19) . . . . ?
Cu1 Br2 Cu2 N1 -61.8(2) . . . . ?
Cu1 Br2 Cu2 Br1 -161.87(5) . . . . ?
Cu2 Br2 Cu1 N4 -33.1(3) . . . 2_565 ?
Cu2 Br2 Cu1 Br3 -157.82(5) . . . 2_675 ?
Cu2 Br2 Cu1 Br3 77.22(6) . . . . ?
Cu2 Br2 Cu1 Cu1 134.14(9) . . . 2_675 ?
Cu1 Br3 Cu1 N4 -113.3(2) 2_675 . . 2_565 ?
Cu1 Br3 Cu1 Br2 123.91(7) 2_675 . . . ?
Cu1 Br3 Cu1 Br3 0.0 2_675 . . 2_675 ?
N3 Cu2 N2 C10 -1.6(6) . . . . ?
N1 Cu2 N2 C10 -173.7(7) . . . . ?
Br1 Cu2 N2 C10 -87.7(8) . . . . ?
Br2 Cu2 N2 C10 89.4(6) . . . . ?
N3 Cu2 N2 C6 170.2(6) . . . . ?
N1 Cu2 N2 C6 -1.9(6) . . . . ?
Br1 Cu2 N2 C6 84.1(8) . . . . ?
Br2 Cu2 N2 C6 -98.8(6) . . . . ?
N2 Cu2 N3 C15 179.1(9) . . . . ?
N1 Cu2 N3 C15 -160.5(8) . . . . ?
Br1 Cu2 N3 C15 -23.7(8) . . . . ?
Br2 Cu2 N3 C15 74.2(8) . . . . ?
N2 Cu2 N3 C11 3.6(6) . . . . ?
N1 Cu2 N3 C11 24.1(11) . . . . ?
Br1 Cu2 N3 C11 160.9(6) . . . . ?
Br2 Cu2 N3 C11 -101.2(6) . . . . ?
C6 N2 C10 C9 2.4(12) . . . . ?
Cu2 N2 C10 C9 174.0(6) . . . . ?
C6 N2 C10 C11 -172.1(7) . . . . ?
Cu2 N2 C10 C11 -0.5(9) . . . . ?
C15 N3 C11 C12 1.3(13) . . . . ?
Cu2 N3 C11 C12 177.1(7) . . . . ?
C15 N3 C11 C10 179.3(8) . . . . ?
Cu2 N3 C11 C10 -4.9(9) . . . . ?
N2 C10 C11 N3 3.7(11) . . . . ?
C9 C10 C11 N3 -170.6(8) . . . . ?
N2 C10 C11 C12 -178.4(8) . . . . ?
C9 C10 C11 C12 7.4(14) . . . . ?
N2 C10 C9 C8 -2.8(12) . . . . ?
C11 C10 C9 C8 171.2(8) . . . . ?
C4 C5 N1 C1 2.3(13) . . . . ?
C6 C5 N1 C1 -177.8(8) . . . . ?
C4 C5 N1 Cu2 -174.0(6) . . . . ?
C6 C5 N1 Cu2 5.9(9) . . . . ?
N2 Cu2 N1 C1 -178.5(8) . . . . ?
N3 Cu2 N1 C1 161.0(8) . . . . ?
Br1 Cu2 N1 C1 24.3(8) . . . . ?
Br2 Cu2 N1 C1 -74.6(8) . . . . ?
N2 Cu2 N1 C5 -2.4(6) . . . . ?
N3 Cu2 N1 C5 -22.9(11) . . . . ?
Br1 Cu2 N1 C5 -159.7(5) . . . . ?
Br2 Cu2 N1 C5 101.4(6) . . . . ?
C11 N3 C15 C14 -1.5(15) . . . . ?
Cu2 N3 C15 C14 -176.7(8) . . . . ?
N3 C15 C14 C13 -0.4(17) . . . . ?
C10 C9 C8 C7 0.4(12) . . . . ?
C10 C9 C8 C16 -177.7(7) . . . . ?
C6 C7 C8 C9 2.2(12) . . . . ?
C6 C7 C8 C16 -179.7(7) . . . . ?
N1 C5 C4 C3 -2.0(13) . . . . ?
C6 C5 C4 C3 178.2(8) . . . . ?
C10 N2 C6 C7 0.4(12) . . . . ?
Cu2 N2 C6 C7 -171.1(6) . . . . ?
C10 N2 C6 C5 176.9(7) . . . . ?
Cu2 N2 C6 C5 5.4(9) . . . . ?
C8 C7 C6 N2 -2.7(12) . . . . ?
C8 C7 C6 C5 -178.7(7) . . . . ?
N1 C5 C6 N2 -7.3(10) . . . . ?
C4 C5 C6 N2 172.6(8) . . . . ?
N1 C5 C6 C7 169.1(8) . . . . ?
C4 C5 C6 C7 -11.1(13) . . . . ?
N3 C11 C12 C13 0.8(13) . . . . ?
C10 C11 C12 C13 -177.0(8) . . . . ?
C5 N1 C1 C2 -0.9(15) . . . . ?
Cu2 N1 C1 C2 175.0(8) . . . . ?
C9 C8 C16 C17 143.8(8) . . . . ?
C7 C8 C16 C17 -34.2(12) . . . . ?
C9 C8 C16 C20 -33.5(11) . . . . ?
C7 C8 C16 C20 148.5(8) . . . . ?
C15 C14 C13 C12 2.6(17) . . . . ?
C11 C12 C13 C14 -2.7(15) . . . . ?
N1 C1 C2 C3 -0.9(17) . . . . ?
C1 C2 C3 C4 1.2(16) . . . . ?
C5 C4 C3 C2 0.2(14) . . . . ?
C20 C16 C17 C18 3.4(12) . . . . ?
C8 C16 C17 C18 -174.0(8) . . . . ?
N4 C19 C20 C16 -1.6(14) . . . . ?
C17 C16 C20 C19 -1.5(13) . . . . ?
C8 C16 C20 C19 176.0(8) . . . . ?
C16 C17 C18 N4 -2.4(14) . . . . ?
C20 C19 N4 C18 2.7(14) . . . . ?
C20 C19 N4 Cu1 -174.6(7) . . . 2_565 ?
C17 C18 N4 C19 -0.7(14) . . . . ?
C17 C18 N4 Cu1 176.3(7) . . . 2_565 ?
